data_2105663
loop_
_publ_author_name
'Ptasiewicz-Bak, H.'
'Olovsson, I.'
'McIntyre, G. J.'

_publ_section_title
;
 Structure, Charge and Spin Density in Na~2~Ni(CN)~4~.3H~2~O at 295 and 30
 K
;
_journal_issue 5
_journal_name_full 'Acta Crystallographica Section B'
_journal_page_first 600
_journal_page_last 612
_journal_paper_doi 10.1107/S0108768198002286
_journal_volume 54
_journal_year 1998
_chemical_formula_iupac 'Na2Ni(CN)4.3(H2 O)'
_chemical_formula_moiety 'Ni C4 N4 Na2, 3H2 O'
_chemical_formula_sum 'C4 H6 N4 Na2 Ni O3'
_chemical_formula_weight 262.81
_space_group_IT_number 2
_symmetry_cell_setting triclinic
_symmetry_space_group_name_Hall '-P 1'
_symmetry_space_group_name_H-M 'P -1'
_atom_type_scat_source
;IntTabIV for Ni, C, N, Na and O, and Stewart, Davidson
& Simpson (1965) for H
;
_cell_angle_alpha 89.32(5)
_cell_angle_beta 87.39(4)
_cell_angle_gamma 83.61(4)
_cell_formula_units_Z 4
_cell_length_a 7.278(4)
_cell_length_b 8.856(5)
_cell_length_c 15.131(8)
_cell_measurement_reflns_used 22
_cell_measurement_temperature 30
_cell_measurement_theta_max 30
_cell_measurement_theta_min 20
_cell_volume 968.2(9)
_diffrn_measurement_device 'Huber-Aracor 400 mm diameter four circle'
_diffrn_measurement_method \w-2\q
_diffrn_radiation_type MoK\a
_diffrn_radiation_wavelength 0.71069
_diffrn_reflns_av_R_equivalents 0.012
_diffrn_reflns_limit_h_max 16
_diffrn_reflns_limit_h_min -16
_diffrn_reflns_limit_k_max 9
_diffrn_reflns_limit_k_min -19
_diffrn_reflns_limit_l_max 33
_diffrn_reflns_limit_l_min -33
_diffrn_reflns_number 22293
_diffrn_reflns_theta_max 52.5
_diffrn_standards_decay_% 0
_diffrn_standards_interval_time 240
_diffrn_standards_number 6
_exptl_absorpt_coefficient_mu 2.08
_exptl_absorpt_correction_T_max 0.77
_exptl_absorpt_correction_T_min 0.68
_exptl_absorpt_correction_type 'Gaussian (Coppens, Leiserowitz & Rabinovich, 1965)'
_exptl_crystal_colour orange
_exptl_crystal_density_diffrn 1.775
_exptl_crystal_density_meas ?
_exptl_crystal_description 'prism with 15 faces'
_exptl_crystal_size_max 0.19
_exptl_crystal_size_mid 0.12
_exptl_crystal_size_min 0.12
_refine_diff_density_max 0.15
_refine_diff_density_min -0.15
_refine_ls_extinction_coef 1511
_refine_ls_extinction_method 'Gaussian type I isotropic (Becker & Coppens, 1974, 1975)'
_refine_ls_goodness_of_fit_obs 1.190
_refine_ls_hydrogen_treatment 'H atoms placed at positions found by neutron diffraction'
_refine_ls_number_parameters 487
_refine_ls_number_reflns 17476
_refine_ls_R_factor_obs 0.0230
_refine_ls_shift/esd_max 0.008
_refine_ls_structure_factor_coef Fsqd
_refine_ls_weighting_details 'w = 1/[\s^2^(F~o~^2^) + k^2^F~o~^4^]'
_refine_ls_weighting_scheme calc
_refine_ls_wR_factor_obs 0.0346
_reflns_number_observed 17476
_reflns_number_total 21487
_reflns_observed_criterion F~o~^2^>3\s(F~o~^2^)
_cod_data_source_file ab0396.cif
_cod_data_source_block ab396c
_cod_depositor_comments
;
 Marking attached hydrogen atoms.

 Antanas Vaitkus,
 2017-08-09

The following automatic conversions were performed:

'_exptl_crystal_density_meas' value 'not measured' was changed to '?'
- the value is perceived as not measured.

Automatic conversion script
Id: cif_fix_values 3008 2015-01-20 13:52:24Z robertas 

The following automatic conversions were performed:

'_refine_ls_weighting_scheme' value 'w = 1/[\s^2^(F~o~^2^) +
k^2^F~o~^4^]' was changed to 'calc'. New tag
'_refine_ls_weighting_details' was created. The value of the new tag
was set to 'w = 1/[\s^2^(F~o~^2^) + k^2^F~o~^4^]'.

Automatic conversion script
Id: cif_fix_values 3143 2015-03-26 13:38:13Z robertas 
;
_cod_original_cell_volume 968.0(10)
_cod_original_sg_symbol_H-M 'P - 1'
_cod_original_formula_sum 'H6 Ni1 Na2 C4 N4 O3'
_cod_database_code 2105663

loop_
_symmetry_equiv_pos_as_xyz
x,y,z
-x,-y,-z

loop_
_atom_site_label
_atom_site_fract_x
_atom_site_fract_y
_atom_site_fract_z
_atom_site_U_iso_or_equiv
_atom_site_attached_hydrogens
Ni1 .249710(10) .511480(10) .482930(10) .00511(2) 0
Ni2 .254250(10) -.012020(10) .013060(10) .00491(2) 0
Na1 .18646(2) .07578(2) .688920(10) .00810(10) 0
Na2 .26031(2) .43193(2) .807170(10) .00800(10) 0
Na3 .04650(2) .24204(2) .243240(10) .00770(10) 0
Na4 .5 .0 .5 .00780(10) 0
Na5 .5 .5 .0 .00770(10) 0
O1 .46431(4) .60876(3) .85591(2) .00930(10) 2
O2 .00562(4) .59181(3) .88057(2) .00890(10) 2
O3 .44289(4) -.11017(4) .64414(2) .00910(10) 2
O4 -.03249(4) -.07947(3) .63093(2) .00980(10) 2
O5 .00703(5) .28736(3) .75927(2) .00990(10) 2
O6 .43838(5) .22292(3) .73607(2) .00970(10) 2
C1 .22919(5) .31208(5) .51748(2) .00780(10) 0
C2 .26091(4) .45671(4) .36435(3) .00770(10) 0
C3 .23241(5) .56675(4) .60126(3) .00770(10) 0
C4 .27695(4) .71066(5) .44950(2) .00780(10) 0
C5 .28746(5) .18442(5) -.02340(2) .00760(10) 0
C6 .30866(5) .03395(4) .12828(2) .00750(10) 0
C7 .22321(4) -.21182(5) .04498(2) .00750(10) 0
C8 .19676(5) -.05348(4) -.10181(3) .00770(10) 0
N1 .22265(4) .18703(5) .54104(2) .00960(10) 0
N2 .26284(4) .42634(4) .28960(3) .00950(10) 0
N3 .21633(4) .60198(4) .67539(3) .00940(10) 0
N4 .29737(4) .83449(5) .42783(2) .01000(10) 0
N5 .30953(4) .30605(5) -.04841(2) .00970(10) 0
N6 .34003(4) .06425(4) .20042(2) .00950(10) 0
N7 .20389(4) -.33816(5) .06207(2) .00940(10) 0
N8 .16112(4) -.08079(4) -.17370(3) .00980(10) 0

loop_
_geom_angle_atom_site_label_1
_geom_angle_atom_site_label_2
_geom_angle_atom_site_label_3
_geom_angle_site_symmetry_1
_geom_angle_site_symmetry_3
_geom_angle
_geom_angle_publ_flag
C1 Ni1 C2 . . 90.87(4) no
C1 Ni1 C3 . . 89.05(4) no
C1 Ni1 C4 . . 178.39(4) no
C2 Ni1 C3 . . 178.63(4) no
C5 Ni2 C6 . . 90.46(5) no
C5 Ni2 C7 . . 177.68(3) no
C5 Ni2 C8 . . 88.58(5) no
C6 Ni2 C8 . . 178.68(3) no
Ni1 C1 N1 . . 177.28(8) no
Ni1 C2 N2 . . 177.62(8) no
Ni1 C3 N3 . . 178.14(8) no
Ni1 C4 N4 . . 178.68(8) no
Ni2 C5 N5 . . 178.24(7) no
Ni2 C6 N6 . . 178.91(7) no
Ni2 C7 N7 . . 177.79(7) no
Ni2 C8 N8 . . 179.43(7) no
O3 Na1 O4 . . 91.03(5) no
O3 Na1 O5 . . 162.06(2) no
O3 Na1 O6 . . 83.30(5) no
O3 Na1 N1 . . 86.34(5) no
O3 Na1 N8 . 1_556 85.93(5) no
O4 Na1 O5 . . 106.31(4) no
O4 Na1 O6 . . 173.570(10) no
O4 Na1 N1 . . 88.53(4) no
O4 Na1 N8 . 1_556 85.36(4) no
O5 Na1 O6 . . 79.60(4) no
O5 Na1 N1 . . 98.43(5) no
O5 Na1 N8 . 1_556 90.82(5) no
O6 Na1 N1 . . 88.08(4) no
O6 Na1 N8 . 1_556 97.22(4) no
N1 Na1 N8 . 1_556 170.06(2) no
O1 Na2 O2 . . 87.66(4) no
O1 Na2 O5 . . 170.06(2) no
O1 Na2 O6 . . 109.45(4) no
O1 Na2 N3 . . 85.85(4) no
O1 Na2 N5 . 1_556 85.51(4) no
O2 Na2 O5 . . 83.28(4) no
O2 Na2 O6 . . 162.28(2) no
O2 Na2 N3 . . 87.28(5) no
O2 Na2 N5 . 1_556 86.89(5) no
O5 Na2 O6 . . 79.94(4) no
O5 Na2 N3 . . 89.64(4) no
O5 Na2 N5 . 1_556 98.02(4) no
O6 Na2 N3 . . 98.26(5) no
O6 Na2 N5 . 1_556 89.80(5) no
N3 Na2 N5 . 1_556 169.76(2) no
O2 Na3 O4 2_566 2_556 168.48(2) no
O2 Na3 N3 2_566 2_566 87.97(5) no
O2 Na3 N2 2_566 . 85.14(4) no
O2 Na3 N6 2_566 . 105.55(4) no
O2 Na3 N8 2_566 2_555 85.95(4) no
O4 Na3 N3 2_556 2_566 83.47(5) no
O4 Na3 N2 2_556 . 102.42(4) no
O4 Na3 N6 2_556 . 83.85(5) no
O4 Na3 N8 2_556 2_555 86.83(4) no
N3 Na3 N2 . . 89.42(5) no
N3 Na3 N6 . . 165.29(2) no
N3 Na3 N8 . . 93.12(4) no
N2 Na3 N6 . . 86.03(5) no
N2 Na3 N8 . . 170.64(2) no
N6 Na3 N8 . . 93.61(5) no
O3 Na4 N1 . . 84.89(5) no
O3 Na4 N4 . 1_545 92.50(4) no
N1 Na4 N4 . 1_545 90.42(5) no
O1 Na5 N7 2_666 1_565 88.12(4) no
O1 Na5 N5 2_666 . 93.77(4) no
N5 Na5 N7 . 2_655 90.08(5) no
Na2 O1 Na5 . 1_556 95.56(4) no
Na2 O2 Na3 . 2_566 94.64(5) no
Na1 O3 Na4 . . 95.98(5) no
Na1 O4 Na3 . 2_556 95.92(4) no
Na1 O5 Na2 . . 100.03(5) no
Na1 O6 Na2 . . 100.42(5) no
H11 O1 H12 . . 104.9(3) no
H21 O2 H22 . . 103.8(3) no
H31 O3 H32 . . 105.4(3) no
H41 O4 H42 . . 103.3(3) no
H51 O5 H52 . . 103.8(3) no
H61 O6 H62 . . 103.6(3) no

loop_
_geom_bond_atom_site_label_1
_geom_bond_atom_site_label_2
_geom_bond_site_symmetry_2
_geom_bond_distance
_geom_bond_publ_flag
Ni1 C1 . 1.8560(10) no
Ni1 C2 . 1.8600(10) no
Ni1 C3 . 1.8570(10) no
Ni1 C4 . 1.8590(10) no
Ni2 C5 . 1.8570(10) no
Ni2 C6 . 1.8650(10) no
Ni2 C7 . 1.8640(10) no
Ni2 C8 . 1.8570(10) no
C1 N1 . 1.1650(10) no
C2 N2 . 1.1650(10) no
C3 N3 . 1.1650(10) no
C4 N4 . 1.1640(10) no
C5 N5 . 1.1630(10) no
C6 N6 . 1.1660(10) no
C7 N7 . 1.1680(10) no
C8 N8 . 1.1650(10) no
Na1 O3 . 2.4250(10) no
Na1 O4 . 2.4170(10) no
Na1 O5 . 2.3930(10) no
Na1 O6 . 2.4980(10) no
Na1 N1 . 2.4490(10) no
Na1 N8 1_556 2.4960(10) no
Na2 O1 . 2.4180(10) no
Na2 O2 . 2.4370(10) no
Na2 O5 . 2.4960(10) no
Na2 O6 . 2.3770(10) no
Na2 N3 . 2.4950(10) no
Na2 N5 1_556 2.4640(10) no
Na3 O2 2_566 2.3860(10) no
Na3 O4 2_556 2.3790(10) no
Na3 N3 2_566 2.5140(10) no
Na3 N2 . 2.5170(10) no
Na3 N6 . 2.5710(10) no
Na3 N8 2_555 2.4680(10) no
Na4 O3 . 2.4160(10) no
Na4 N1 . 2.5240(10) no
Na4 N4 1_545 2.4860(10) no
Na4 O3 2_656 2.4160(10) no
Na4 N1 2_656 2.5240(10) no
Na4 N4 2_666 2.4860(10) no
Na5 O1 1_554 2.3860(10) no
Na5 N7 1_565 2.5960(10) no
Na5 N5 . 2.4620(10) no
Na5 O1 2_666 2.3860(10) no
Na5 N7 2_655 2.5960(10) no
Na5 N5 2_665 2.4620(10) no
O1 Na5 1_556 2.3860(10) no
O1 Na2 . 2.4180(10) no
O2 Na3 2_566 2.3860(10) no
O2 Na2 . 2.4370(10) no
O3 Na4 . 2.4160(10) no
O3 Na1 . 2.4250(10) no
O4 Na3 2_556 2.3790(10) no
O4 Na1 . 2.4170(10) no
O5 Na1 . 2.3930(10) no
O5 Na2 . 2.4960(10) no
O6 Na2 . 2.3770(10) no
O6 Na1 . 2.4980(10) no
O1 H11 . 0.969(3) no
O1 H12 . 0.953(3) no
O2 H21 . 0.950(3) no
O2 H22 . 0.964(3) no
O3 H31 . 0.963(3) no
O3 H32 . 0.957(3) no
O4 H41 . 0.959(3) no
O4 H42 . 0.947(4) no
O5 H51 . 0.959(3) no
O5 H52 . 0.958(3) no
O6 H61 . 0.957(3) no
O6 H62 . 0.963(3) no
